data_4122372
loop_
_publ_author_name
'Samuel, Prinson P.'
'Mondal, Kartik Chandra'
'Amin Sk, Nurul'
'Roesky, Herbert W.'
'Carl, Elena'
'Neufeld, Roman'
'Stalke, Dietmar'
'Demeshko, Serhiy'
'Meyer, Franc'
'Ungur, Liviu'
'Chibotaru, Liviu F.'
'Christian, Jonathan'
'Ramachandran, Vasanth'
'van Tol, Johan'
'Dalal, Naresh S.'

_publ_section_title
;
 Electronic Structure and Slow Magnetic Relaxation of Low-Coordinate
 Cyclic Alkyl(amino) Carbene Stabilized Iron(I) Complexes.
;
_journal_issue 34
_journal_name_full 'Journal of the American Chemical Society'
_journal_page_first 11964
_journal_paper_doi 10.1021/ja5043116
_journal_volume 136
_journal_year 2014
_chemical_formula_moiety 'C40 H62 Cl2 Fe N2'
_chemical_formula_sum 'C40 H62 Cl2 Fe N2'
_chemical_formula_weight 697.66
_chemical_name_systematic
;
 ?
;
_space_group_crystal_system monoclinic
_space_group_IT_number 14
_space_group_name_Hall '-P 2ybc'
_space_group_name_H-M_alt 'P 1 21/c 1'
_symmetry_space_group_name_Hall '-P 2ybc'
_symmetry_space_group_name_H-M 'P 1 21/c 1'
_atom_sites_solution_hydrogens geom
_audit_creation_method SHELXL-2013
_cell_angle_alpha 90
_cell_angle_beta 108.58(2)
_cell_angle_gamma 90
_cell_formula_units_Z 4
_cell_length_a 13.173(2)
_cell_length_b 17.403(2)
_cell_length_c 17.237(2)
_cell_measurement_reflns_used 9978
_cell_measurement_temperature 100(2)
_cell_measurement_theta_max 25.903
_cell_measurement_theta_min 2.341
_cell_volume 3745.6(9)
_computing_cell_refinement 'SAINT V7.68A'
_computing_data_collection 'APEX2 v2012.2'
_computing_data_reduction 'SAINT V7.68A'
_computing_molecular_graphics 'XSHELL in SHELXTL-97'
_computing_structure_refinement 'SHELXL-2013 (Sheldrick, 2013)'
_computing_structure_solution 'SHELXS-2012 (Sheldrick, 2012)'
_diffrn_ambient_temperature 100(2)
_diffrn_measured_fraction_theta_full 1.000
_diffrn_measured_fraction_theta_max 1.000
_diffrn_measurement_device_type 'Smart APEX II Ultra'
_diffrn_measurement_method 'omega and phi scans'
_diffrn_radiation_type MoK\a
_diffrn_radiation_wavelength 0.71073
_diffrn_reflns_av_R_equivalents 0.0622
_diffrn_reflns_av_unetI/netI 0.0267
_diffrn_reflns_Laue_measured_fraction_full 1.000
_diffrn_reflns_Laue_measured_fraction_max 1.000
_diffrn_reflns_limit_h_max 16
_diffrn_reflns_limit_h_min -16
_diffrn_reflns_limit_k_max 21
_diffrn_reflns_limit_k_min -21
_diffrn_reflns_limit_l_max 21
_diffrn_reflns_limit_l_min -21
_diffrn_reflns_number 107288
_diffrn_reflns_point_group_measured_fraction_full 1.000
_diffrn_reflns_point_group_measured_fraction_max 1.000
_diffrn_reflns_theta_full 25.242
_diffrn_reflns_theta_max 26.029
_diffrn_reflns_theta_min 1.631
_diffrn_source 'rotating anode'
_exptl_absorpt_coefficient_mu 0.575
_exptl_absorpt_correction_T_max 0.7453
_exptl_absorpt_correction_T_min 0.6894
_exptl_absorpt_correction_type multi-scan
_exptl_absorpt_process_details SADABS-2012/1
_exptl_crystal_colour orange
_exptl_crystal_density_diffrn 1.237
_exptl_crystal_description block
_exptl_crystal_F_000 1504
_exptl_crystal_size_max 0.1
_exptl_crystal_size_mid 0.08
_exptl_crystal_size_min 0.06
_refine_diff_density_max 0.373
_refine_diff_density_min -0.325
_refine_diff_density_rms 0.051
_refine_ls_extinction_method none
_refine_ls_goodness_of_fit_ref 1.033
_refine_ls_hydrogen_treatment constr
_refine_ls_matrix_type full
_refine_ls_number_parameters 422
_refine_ls_number_reflns 7385
_refine_ls_number_restraints 0
_refine_ls_restrained_S_all 1.033
_refine_ls_R_factor_all 0.0431
_refine_ls_R_factor_gt 0.0317
_refine_ls_shift/su_max 0.001
_refine_ls_shift/su_mean 0.000
_refine_ls_structure_factor_coef Fsqd
_refine_ls_weighting_details 'w=1/[\s^2^(Fo^2^)+(0.0325P)^2^+2.4952P] where P=(Fo^2^+2Fc^2^)/3'
_refine_ls_weighting_scheme calc
_refine_ls_wR_factor_gt 0.0715
_refine_ls_wR_factor_ref 0.0764
_reflns_Friedel_coverage 0.000
_reflns_number_gt 6136
_reflns_number_total 7385
_reflns_threshold_expression 'I > 2\s(I)'
_cod_data_source_file ja5043116_si_001.cif
_cod_data_source_block sad_a
_cod_depositor_comments 'Adding full bibliography for 4122372--4122374.cif.'
_cod_database_code 4122372
_shelx_space_group_comment
;
The symmetry employed for this shelxl refinement is uniquely defined
by the following loop, which should always be used as a source of
symmetry information in preference to the above space-group names.
They are only intended as comments.
;
_shelxl_version_number 2013-4

loop_
_space_group_symop_operation_xyz
'x, y, z'
'-x, y+1/2, -z+1/2'
'-x, -y, -z'
'x, -y-1/2, z-1/2'

loop_
_atom_site_label
_atom_site_type_symbol
_atom_site_fract_x
_atom_site_fract_y
_atom_site_fract_z
_atom_site_U_iso_or_equiv
_atom_site_adp_type
_atom_site_occupancy
_atom_site_site_symmetry_order
_atom_site_calc_flag
_atom_site_refinement_flags_posn
_atom_site_refinement_flags_adp
Fe1 Fe 0.25597(2) 0.37027(2) 0.68275(2) 0.01192(7) Uani 1 1 d . .
Cl1 Cl 0.34513(3) 0.48458(2) 0.69362(3) 0.01842(10) Uani 1 1 d . .
Cl2 Cl 0.14698(3) 0.34593(3) 0.55338(3) 0.01807(10) Uani 1 1 d . .
N1 N 0.47709(10) 0.28085(8) 0.72103(8) 0.0110(3) Uani 1 1 d . .
N2 N 0.05666(11) 0.37573(8) 0.75035(9) 0.0135(3) Uani 1 1 d . .
C1 C 0.37300(13) 0.27998(10) 0.70817(9) 0.0112(3) Uani 1 1 d . .
C2 C 0.33985(13) 0.19507(10) 0.70634(10) 0.0128(3) Uani 1 1 d . .
C3 C 0.44490(13) 0.15228(10) 0.74852(11) 0.0145(4) Uani 1 1 d . .
H3A H 0.4550 0.1455 0.8075 0.017 Uiso 1 1 calc R U
H3B H 0.4444 0.1010 0.7235 0.017 Uiso 1 1 calc R U
C4 C 0.53421(13) 0.20212(9) 0.73646(10) 0.0133(3) Uani 1 1 d . .
C5 C 0.25604(14) 0.17992(10) 0.74853(12) 0.0185(4) Uani 1 1 d . .
H5A H 0.1953 0.2148 0.7265 0.028 Uiso 1 1 calc R U
H5B H 0.2878 0.1886 0.8075 0.028 Uiso 1 1 calc R U
H5C H 0.2312 0.1266 0.7387 0.028 Uiso 1 1 calc R U
C6 C 0.29073(14) 0.17140(10) 0.61556(11) 0.0165(4) Uani 1 1 d . .
H6A H 0.2266 0.2023 0.5899 0.025 Uiso 1 1 calc R U
H6B H 0.2713 0.1168 0.6123 0.025 Uiso 1 1 calc R U
H6C H 0.3432 0.1801 0.5869 0.025 Uiso 1 1 calc R U
C7 C 0.63319(13) 0.20351(10) 0.81208(11) 0.0169(4) Uani 1 1 d . .
H7A H 0.6859 0.2394 0.8033 0.025 Uiso 1 1 calc R U
H7B H 0.6644 0.1519 0.8221 0.025 Uiso 1 1 calc R U
H7C H 0.6131 0.2202 0.8595 0.025 Uiso 1 1 calc R U
C8 C 0.56950(14) 0.17787(10) 0.66380(11) 0.0181(4) Uani 1 1 d . .
H8A H 0.5068 0.1748 0.6145 0.027 Uiso 1 1 calc R U
H8B H 0.6043 0.1275 0.6749 0.027 Uiso 1 1 calc R U
H8C H 0.6201 0.2158 0.6554 0.027 Uiso 1 1 calc R U
C9 C 0.53922(12) 0.34788(9) 0.71153(10) 0.0112(3) Uani 1 1 d . .
C10 C 0.53960(13) 0.36681(10) 0.63230(10) 0.0131(3) Uani 1 1 d . .
C11 C 0.60876(13) 0.42502(10) 0.62474(11) 0.0160(4) Uani 1 1 d . .
H11 H 0.6118 0.4378 0.5719 0.019 Uiso 1 1 calc R U
C12 C 0.67272(14) 0.46446(10) 0.69183(11) 0.0191(4) Uani 1 1 d . .
H12 H 0.7205 0.5030 0.6854 0.023 Uiso 1 1 calc R U
C13 C 0.66686(13) 0.44758(10) 0.76845(11) 0.0165(4) Uani 1 1 d . .
H13 H 0.7091 0.4764 0.8142 0.020 Uiso 1 1 calc R U
C14 C 0.60071(13) 0.38951(10) 0.78074(10) 0.0130(3) Uani 1 1 d . .
C15 C 0.46545(13) 0.33237(10) 0.55324(10) 0.0155(4) Uani 1 1 d . .
H15 H 0.4237 0.2897 0.5675 0.019 Uiso 1 1 calc R U
C16 C 0.38659(15) 0.39381(11) 0.50528(11) 0.0219(4) Uani 1 1 d . .
H16A H 0.4256 0.4331 0.4855 0.033 Uiso 1 1 calc R U
H16B H 0.3509 0.4177 0.5412 0.033 Uiso 1 1 calc R U
H16C H 0.3329 0.3698 0.4586 0.033 Uiso 1 1 calc R U
C17 C 0.52709(15) 0.30000(11) 0.49858(11) 0.0208(4) Uani 1 1 d . .
H17A H 0.4767 0.2757 0.4502 0.031 Uiso 1 1 calc R U
H17B H 0.5791 0.2618 0.5293 0.031 Uiso 1 1 calc R U
H17C H 0.5648 0.3418 0.4813 0.031 Uiso 1 1 calc R U
C18 C 0.59429(13) 0.37943(10) 0.86685(10) 0.0158(4) Uani 1 1 d . .
H18 H 0.5467 0.3346 0.8666 0.019 Uiso 1 1 calc R U
C19 C 0.70391(14) 0.36440(11) 0.93093(11) 0.0216(4) Uani 1 1 d . .
H19A H 0.7373 0.3196 0.9145 0.032 Uiso 1 1 calc R U
H19B H 0.6945 0.3545 0.9842 0.032 Uiso 1 1 calc R U
H19C H 0.7499 0.4095 0.9350 0.032 Uiso 1 1 calc R U
C20 C 0.54514(14) 0.45138(11) 0.89253(11) 0.0200(4) Uani 1 1 d . .
H20A H 0.4767 0.4633 0.8507 0.030 Uiso 1 1 calc R U
H20B H 0.5942 0.4949 0.8983 0.030 Uiso 1 1 calc R U
H20C H 0.5331 0.4418 0.9450 0.030 Uiso 1 1 calc R U
C21 C 0.16082(13) 0.37568(10) 0.76359(10) 0.0134(3) Uani 1 1 d . .
C22 C 0.21517(13) 0.38700(10) 0.85609(11) 0.0160(4) Uani 1 1 d . .
C23 C 0.12756(14) 0.36710(11) 0.89426(11) 0.0196(4) Uani 1 1 d . .
H23A H 0.1338 0.3128 0.9123 0.023 Uiso 1 1 calc R U
H23B H 0.1337 0.4004 0.9421 0.023 Uiso 1 1 calc R U
C24 C 0.02054(14) 0.38077(11) 0.82709(11) 0.0176(4) Uani 1 1 d . .
C25 C 0.31442(14) 0.33692(11) 0.89142(11) 0.0210(4) Uani 1 1 d . .
H25A H 0.3635 0.3445 0.8597 0.031 Uiso 1 1 calc R U
H25B H 0.2931 0.2828 0.8887 0.031 Uiso 1 1 calc R U
H25C H 0.3504 0.3513 0.9486 0.031 Uiso 1 1 calc R U
C26 C 0.24947(14) 0.47221(11) 0.86956(11) 0.0202(4) Uani 1 1 d . .
H26A H 0.2981 0.4842 0.8384 0.030 Uiso 1 1 calc R U
H26B H 0.2861 0.4813 0.9279 0.030 Uiso 1 1 calc R U
H26C H 0.1859 0.5051 0.8509 0.030 Uiso 1 1 calc R U
C27 C -0.02990(14) 0.45866(11) 0.83285(11) 0.0214(4) Uani 1 1 d . .
H27A H -0.0923 0.4666 0.7841 0.032 Uiso 1 1 calc R U
H27B H 0.0227 0.4994 0.8363 0.032 Uiso 1 1 calc R U
H27C H -0.0524 0.4599 0.8818 0.032 Uiso 1 1 calc R U
C28 C -0.06123(15) 0.31868(12) 0.82703(12) 0.0236(4) Uani 1 1 d . .
H28A H -0.1263 0.3267 0.7805 0.035 Uiso 1 1 calc R U
H28B H -0.0788 0.3214 0.8781 0.035 Uiso 1 1 calc R U
H28C H -0.0311 0.2680 0.8225 0.035 Uiso 1 1 calc R U
C29 C -0.02611(13) 0.38103(10) 0.66964(10) 0.0146(4) Uani 1 1 d . .
C30 C -0.08045(13) 0.31488(10) 0.63084(11) 0.0162(4) Uani 1 1 d . .
C31 C -0.16425(14) 0.32477(11) 0.55780(11) 0.0188(4) Uani 1 1 d . .
H31 H -0.2027 0.2809 0.5311 0.023 Uiso 1 1 calc R U
C32 C -0.19301(14) 0.39623(11) 0.52326(11) 0.0188(4) Uani 1 1 d . .
H32 H -0.2511 0.4014 0.4739 0.023 Uiso 1 1 calc R U
C33 C -0.13677(13) 0.46003(11) 0.56088(11) 0.0177(4) Uani 1 1 d . .
H33 H -0.1560 0.5091 0.5365 0.021 Uiso 1 1 calc R U
C34 C -0.05190(13) 0.45417(10) 0.63427(11) 0.0155(4) Uani 1 1 d . .
C35 C -0.05074(14) 0.23290(10) 0.65941(11) 0.0181(4) Uani 1 1 d . .
H35 H 0.0087 0.2346 0.7128 0.022 Uiso 1 1 calc R U
C36 C -0.01128(15) 0.18891(11) 0.59722(12) 0.0222(4) Uani 1 1 d . .
H36A H -0.0713 0.1807 0.5469 0.033 Uiso 1 1 calc R U
H36B H 0.0180 0.1391 0.6204 0.033 Uiso 1 1 calc R U
H36C H 0.0446 0.2188 0.5847 0.033 Uiso 1 1 calc R U
C37 C -0.14547(14) 0.18911(11) 0.67214(12) 0.0230(4) Uani 1 1 d . .
H37A H -0.2033 0.1851 0.6199 0.035 Uiso 1 1 calc R U
H37B H -0.1714 0.2168 0.7116 0.035 Uiso 1 1 calc R U
H37C H -0.1221 0.1375 0.6930 0.035 Uiso 1 1 calc R U
C38 C 0.00898(13) 0.52780(10) 0.66698(11) 0.0164(4) Uani 1 1 d . .
H38 H 0.0605 0.5172 0.7226 0.020 Uiso 1 1 calc R U
C39 C -0.06639(15) 0.59260(11) 0.67406(12) 0.0216(4) Uani 1 1 d . .
H39A H -0.0245 0.6389 0.6955 0.032 Uiso 1 1 calc R U
H39B H -0.1053 0.5768 0.7113 0.032 Uiso 1 1 calc R U
H39C H -0.1176 0.6035 0.6199 0.032 Uiso 1 1 calc R U
C40 C 0.07248(14) 0.55342(11) 0.61123(11) 0.0200(4) Uani 1 1 d . .
H40A H 0.1191 0.5114 0.6054 0.030 Uiso 1 1 calc R U
H40B H 0.1163 0.5982 0.6352 0.030 Uiso 1 1 calc R U
H40C H 0.0228 0.5670 0.5573 0.030 Uiso 1 1 calc R U

loop_
_atom_site_aniso_label
_atom_site_aniso_U_11
_atom_site_aniso_U_22
_atom_site_aniso_U_33
_atom_site_aniso_U_23
_atom_site_aniso_U_13
_atom_site_aniso_U_12
Fe1 0.01023(12) 0.01155(13) 0.01332(13) 0.00052(10) 0.00284(9) 0.00078(9)
Cl1 0.0169(2) 0.0130(2) 0.0241(2) 0.00097(17) 0.00477(17) -0.00061(16)
Cl2 0.0177(2) 0.0184(2) 0.0149(2) 0.00184(17) 0.00074(17) 0.00076(17)
N1 0.0117(7) 0.0091(7) 0.0123(7) 0.0015(6) 0.0039(5) 0.0006(5)
N2 0.0124(7) 0.0142(7) 0.0140(7) -0.0010(6) 0.0043(6) 0.0003(6)
C1 0.0136(8) 0.0137(8) 0.0064(8) 0.0008(6) 0.0032(6) -0.0008(7)
C2 0.0119(8) 0.0115(8) 0.0154(9) 0.0020(7) 0.0049(7) 0.0004(6)
C3 0.0147(8) 0.0113(8) 0.0175(9) 0.0026(7) 0.0050(7) 0.0003(7)
C4 0.0136(8) 0.0093(8) 0.0172(9) 0.0019(7) 0.0051(7) 0.0019(7)
C5 0.0170(9) 0.0153(9) 0.0246(10) 0.0030(8) 0.0088(8) -0.0018(7)
C6 0.0166(8) 0.0125(9) 0.0195(9) -0.0014(7) 0.0044(7) -0.0005(7)
C7 0.0130(8) 0.0148(9) 0.0211(9) 0.0030(7) 0.0026(7) 0.0031(7)
C8 0.0167(8) 0.0154(9) 0.0237(10) -0.0001(8) 0.0086(7) 0.0030(7)
C9 0.0085(7) 0.0091(8) 0.0169(9) 0.0011(7) 0.0051(7) 0.0014(6)
C10 0.0122(8) 0.0119(8) 0.0154(9) 0.0003(7) 0.0048(7) 0.0020(7)
C11 0.0175(8) 0.0159(9) 0.0169(9) 0.0027(7) 0.0086(7) 0.0002(7)
C12 0.0164(9) 0.0149(9) 0.0268(10) 0.0009(8) 0.0079(8) -0.0047(7)
C13 0.0137(8) 0.0147(9) 0.0196(9) -0.0036(7) 0.0032(7) -0.0018(7)
C14 0.0096(8) 0.0126(9) 0.0158(9) 0.0010(7) 0.0024(7) 0.0033(6)
C15 0.0160(8) 0.0167(9) 0.0136(9) 0.0015(7) 0.0045(7) -0.0038(7)
C16 0.0198(9) 0.0279(11) 0.0169(9) 0.0050(8) 0.0041(7) 0.0001(8)
C17 0.0232(9) 0.0254(10) 0.0150(9) -0.0025(8) 0.0080(8) -0.0037(8)
C18 0.0142(8) 0.0174(9) 0.0147(9) -0.0003(7) 0.0032(7) -0.0006(7)
C19 0.0197(9) 0.0244(10) 0.0171(9) 0.0007(8) 0.0007(7) -0.0004(8)
C20 0.0202(9) 0.0224(10) 0.0171(9) -0.0040(8) 0.0058(7) 0.0013(8)
C21 0.0138(8) 0.0089(8) 0.0163(9) 0.0001(7) 0.0033(7) 0.0002(6)
C22 0.0134(8) 0.0195(9) 0.0145(9) -0.0007(7) 0.0036(7) 0.0027(7)
C23 0.0193(9) 0.0257(10) 0.0143(9) 0.0005(8) 0.0062(7) 0.0017(8)
C24 0.0171(9) 0.0234(10) 0.0141(9) -0.0010(7) 0.0074(7) 0.0008(7)
C25 0.0176(9) 0.0269(10) 0.0163(9) 0.0015(8) 0.0023(7) 0.0052(8)
C26 0.0179(9) 0.0227(10) 0.0178(9) -0.0055(8) 0.0027(7) 0.0008(8)
C27 0.0185(9) 0.0281(11) 0.0187(10) -0.0011(8) 0.0072(8) 0.0048(8)
C28 0.0216(9) 0.0289(11) 0.0234(10) -0.0005(8) 0.0116(8) -0.0035(8)
C29 0.0098(8) 0.0203(9) 0.0136(8) -0.0007(7) 0.0036(7) 0.0005(7)
C30 0.0127(8) 0.0190(9) 0.0182(9) 0.0000(7) 0.0068(7) -0.0006(7)
C31 0.0141(8) 0.0209(10) 0.0202(9) -0.0042(8) 0.0038(7) -0.0032(7)
C32 0.0126(8) 0.0269(10) 0.0160(9) -0.0002(8) 0.0031(7) 0.0006(7)
C33 0.0154(8) 0.0197(9) 0.0183(9) 0.0036(7) 0.0059(7) 0.0040(7)
C34 0.0129(8) 0.0193(9) 0.0158(9) -0.0011(7) 0.0068(7) 0.0022(7)
C35 0.0143(8) 0.0176(9) 0.0199(9) 0.0010(7) 0.0020(7) -0.0022(7)
C36 0.0194(9) 0.0172(9) 0.0286(11) -0.0029(8) 0.0058(8) -0.0006(7)
C37 0.0186(9) 0.0236(10) 0.0244(10) 0.0012(8) 0.0034(8) -0.0050(8)
C38 0.0151(8) 0.0145(9) 0.0183(9) 0.0000(7) 0.0036(7) 0.0030(7)
C39 0.0227(9) 0.0179(10) 0.0236(10) -0.0025(8) 0.0064(8) 0.0030(8)
C40 0.0165(9) 0.0182(9) 0.0245(10) 0.0033(8) 0.0053(8) 0.0023(7)

loop_
_atom_type_symbol
_atom_type_description
_atom_type_scat_dispersion_real
_atom_type_scat_dispersion_imag
_atom_type_scat_source
C C 0.0033 0.0016 'International Tables Vol C Tables 4.2.6.8 and 6.1.1.4'
H H 0.0000 0.0000 'International Tables Vol C Tables 4.2.6.8 and 6.1.1.4'
N N 0.0061 0.0033 'International Tables Vol C Tables 4.2.6.8 and 6.1.1.4'
Cl Cl 0.1484 0.1585 'International Tables Vol C Tables 4.2.6.8 and 6.1.1.4'
Fe Fe 0.3463 0.8444 'International Tables Vol C Tables 4.2.6.8 and 6.1.1.4'

loop_
_geom_angle_atom_site_label_1
_geom_angle_atom_site_label_2
_geom_angle_atom_site_label_3
_geom_angle
C1 Fe1 C21 115.36(6)
C1 Fe1 Cl2 104.58(5)
C21 Fe1 Cl2 109.08(5)
C1 Fe1 Cl1 107.66(5)
C21 Fe1 Cl1 107.37(5)
Cl2 Fe1 Cl1 112.92(2)
C1 N1 C9 125.40(14)
C1 N1 C4 116.26(13)
C9 N1 C4 117.84(12)
C21 N2 C29 125.51(14)
C21 N2 C24 116.09(14)
C29 N2 C24 117.93(13)
N1 C1 C2 106.73(14)
N1 C1 Fe1 131.86(12)
C2 C1 Fe1 121.21(11)
C5 C2 C3 111.74(14)
C5 C2 C1 113.57(14)
C3 C2 C1 104.41(13)
C5 C2 C6 107.66(14)
C3 C2 C6 111.92(14)
C1 C2 C6 107.53(13)
C4 C3 C2 106.09(13)
C7 C4 C8 107.76(14)
C7 C4 C3 112.28(14)
C8 C4 C3 113.78(14)
C7 C4 N1 111.76(13)
C8 C4 N1 111.26(13)
C3 C4 N1 99.96(12)
C10 C9 C14 121.49(15)
C10 C9 N1 118.06(14)
C14 C9 N1 120.38(15)
C11 C10 C9 117.71(15)
C11 C10 C15 116.96(15)
C9 C10 C15 125.22(15)
C12 C11 C10 121.74(16)
C11 C12 C13 119.47(16)
C12 C13 C14 121.90(16)
C13 C14 C9 117.54(16)
C13 C14 C18 117.58(15)
C9 C14 C18 124.74(15)
C10 C15 C17 112.33(14)
C10 C15 C16 109.78(15)
C17 C15 C16 108.95(15)
C14 C18 C19 112.90(14)
C14 C18 C20 110.23(14)
C19 C18 C20 108.50(15)
N2 C21 C22 107.14(14)
N2 C21 Fe1 132.61(13)
C22 C21 Fe1 120.12(11)
C25 C22 C21 113.39(14)
C25 C22 C23 111.37(15)
C21 C22 C23 104.45(14)
C25 C22 C26 108.38(14)
C21 C22 C26 107.20(14)
C23 C22 C26 112.00(15)
C24 C23 C22 106.08(14)
C28 C24 C27 107.88(15)
C28 C24 C23 111.73(15)
C27 C24 C23 113.81(15)
C28 C24 N2 111.68(14)
C27 C24 N2 111.43(14)
C23 C24 N2 100.26(13)
C34 C29 C30 121.25(16)
C34 C29 N2 118.08(15)
C30 C29 N2 120.62(15)
C31 C30 C29 117.66(16)
C31 C30 C35 117.15(16)
C29 C30 C35 125.08(15)
C32 C31 C30 122.02(17)
C33 C32 C31 119.44(16)
C32 C33 C34 121.46(17)
C33 C34 C29 118.10(16)
C33 C34 C38 116.65(16)
C29 C34 C38 125.17(15)
C30 C35 C36 110.56(15)
C30 C35 C37 112.03(15)
C36 C35 C37 108.86(15)
C34 C38 C40 110.02(15)
C34 C38 C39 111.77(14)
C40 C38 C39 109.50(15)

loop_
_geom_bond_atom_site_label_1
_geom_bond_atom_site_label_2
_geom_bond_distance
Fe1 C1 2.1464(17)
Fe1 C21 2.1529(17)
Fe1 Cl2 2.2745(7)
Fe1 Cl1 2.2873(5)
N1 C1 1.317(2)
N1 C9 1.464(2)
N1 C4 1.545(2)
N2 C21 1.317(2)
N2 C29 1.472(2)
N2 C24 1.544(2)
C1 C2 1.538(2)
C2 C5 1.526(2)
C2 C3 1.535(2)
C2 C6 1.547(2)
C3 C4 1.528(2)
C4 C7 1.522(2)
C4 C8 1.528(2)
C9 C10 1.406(2)
C9 C14 1.410(2)
C10 C11 1.396(2)
C10 C15 1.524(2)
C11 C12 1.377(3)
C12 C13 1.379(3)
C13 C14 1.394(2)
C14 C18 1.524(2)
C15 C17 1.534(2)
C15 C16 1.536(2)
C18 C19 1.535(2)
C18 C20 1.538(2)
C21 C22 1.538(2)
C22 C25 1.527(2)
C22 C23 1.539(2)
C22 C26 1.546(3)
C23 C24 1.531(2)
C24 C28 1.525(3)
C24 C27 1.527(3)
C29 C34 1.405(2)
C29 C30 1.407(2)
C30 C31 1.396(2)
C30 C35 1.519(3)
C31 C32 1.379(3)
C32 C33 1.377(3)
C33 C34 1.400(2)
C34 C38 1.521(2)
C35 C36 1.536(3)
C35 C37 1.536(2)
C38 C40 1.528(2)
C38 C39 1.533(2)

loop_
_geom_torsion_atom_site_label_1
_geom_torsion_atom_site_label_2
_geom_torsion_atom_site_label_3
_geom_torsion_atom_site_label_4
_geom_torsion
C9 N1 C1 C2 167.32(14)
C4 N1 C1 C2 -4.40(18)
C9 N1 C1 Fe1 -7.5(2)
C4 N1 C1 Fe1 -179.20(11)
N1 C1 C2 C5 140.66(15)
Fe1 C1 C2 C5 -43.87(18)
N1 C1 C2 C3 18.69(17)
Fe1 C1 C2 C3 -165.84(11)
N1 C1 C2 C6 -100.34(15)
Fe1 C1 C2 C6 75.13(15)
C5 C2 C3 C4 -149.04(14)
C1 C2 C3 C4 -25.88(17)
C6 C2 C3 C4 90.14(16)
C2 C3 C4 C7 140.88(14)
C2 C3 C4 C8 -96.39(16)
C2 C3 C4 N1 22.27(16)
C1 N1 C4 C7 -130.59(15)
C9 N1 C4 C7 57.03(19)
C1 N1 C4 C8 108.90(16)
C9 N1 C4 C8 -63.48(18)
C1 N1 C4 C3 -11.60(18)
C9 N1 C4 C3 176.02(13)
C1 N1 C9 C10 -81.4(2)
C4 N1 C9 C10 90.22(18)
C1 N1 C9 C14 101.63(19)
C4 N1 C9 C14 -86.76(18)
C14 C9 C10 C11 4.3(2)
N1 C9 C10 C11 -172.61(14)
C14 C9 C10 C15 -171.58(15)
N1 C9 C10 C15 11.5(2)
C9 C10 C11 C12 -1.7(2)
C15 C10 C11 C12 174.53(16)
C10 C11 C12 C13 -1.6(3)
C11 C12 C13 C14 2.4(3)
C12 C13 C14 C9 0.1(2)
C12 C13 C14 C18 -175.74(16)
C10 C9 C14 C13 -3.5(2)
N1 C9 C14 C13 173.32(14)
C10 C9 C14 C18 171.96(15)
N1 C9 C14 C18 -11.2(2)
C11 C10 C15 C17 56.8(2)
C9 C10 C15 C17 -127.29(17)
C11 C10 C15 C16 -64.63(19)
C9 C10 C15 C16 111.32(18)
C13 C14 C18 C19 -57.6(2)
C9 C14 C18 C19 126.89(17)
C13 C14 C18 C20 63.92(19)
C9 C14 C18 C20 -111.59(18)
C29 N2 C21 C22 167.90(15)
C24 N2 C21 C22 -4.1(2)
C29 N2 C21 Fe1 -7.8(3)
C24 N2 C21 Fe1 -179.77(12)
N2 C21 C22 C25 139.26(16)
Fe1 C21 C22 C25 -44.42(19)
N2 C21 C22 C23 17.84(18)
Fe1 C21 C22 C23 -165.85(11)
N2 C21 C22 C26 -101.16(16)
Fe1 C21 C22 C26 75.15(15)
C25 C22 C23 C24 -147.45(15)
C21 C22 C23 C24 -24.70(18)
C26 C22 C23 C24 90.99(17)
C22 C23 C24 C28 139.83(15)
C22 C23 C24 C27 -97.68(17)
C22 C23 C24 N2 21.39(17)
C21 N2 C24 C28 -129.74(16)
C29 N2 C24 C28 57.6(2)
C21 N2 C24 C27 109.53(17)
C29 N2 C24 C27 -63.10(19)
C21 N2 C24 C23 -11.25(19)
C29 N2 C24 C23 176.11(14)
C21 N2 C29 C34 -81.7(2)
C24 N2 C29 C34 90.13(19)
C21 N2 C29 C30 100.7(2)
C24 N2 C29 C30 -87.44(19)
C34 C29 C30 C31 -2.9(2)
N2 C29 C30 C31 174.60(15)
C34 C29 C30 C35 173.14(16)
N2 C29 C30 C35 -9.4(3)
C29 C30 C31 C32 0.9(3)
C35 C30 C31 C32 -175.42(16)
C30 C31 C32 C33 1.0(3)
C31 C32 C33 C34 -1.0(3)
C32 C33 C34 C29 -0.9(3)
C32 C33 C34 C38 175.99(16)
C30 C29 C34 C33 2.9(2)
N2 C29 C34 C33 -174.68(15)
C30 C29 C34 C38 -173.70(16)
N2 C29 C34 C38 8.7(2)
C31 C30 C35 C36 62.7(2)
C29 C30 C35 C36 -113.34(19)
C31 C30 C35 C37 -58.9(2)
C29 C30 C35 C37 125.05(18)
C33 C34 C38 C40 -68.82(19)
C29 C34 C38 C40 107.81(19)
C33 C34 C38 C39 53.1(2)
C29 C34 C38 C39 -130.32(18)
